data_9015232
loop_
_publ_author_name
'Brasseur, H.'

_publ_section_title
;
 Etude roentgenographique de la laurionite Pb Cl (O H)
 _cod_database_code 1011083
;
_journal_name_full 'Bulletin de la Societe Royal des Sciences de Liege'
_journal_page_first 166
_journal_page_last 169
_journal_volume 9
_journal_year 1940
_chemical_formula_sum 'Cl O Pb'
_chemical_name_mineral Laurionite
_space_group_IT_number 62
_symmetry_space_group_name_Hall '-P 2c 2n'
_symmetry_space_group_name_H-M 'P n a m'
_cell_angle_alpha 90
_cell_angle_beta 90
_cell_angle_gamma 90
_cell_length_a 7.1
_cell_length_b 9.7
_cell_length_c 4.05
_cell_formula_units_Z 4
_cell_volume 278.923
_database_code_amcsd 0017980
_exptl_crystal_density_diffrn 6.159
_cod_duplicate_entry 1011083
_cod_original_cell_volume 278.924
_cod_original_formula_sum 'Pb Cl O'
_cod_database_code 9015232

loop_
_space_group_symop_operation_xyz
x,y,z
x,y,1/2-z
-x,-y,1/2+z
1/2-x,1/2+y,1/2+z
1/2+x,1/2-y,1/2-z
1/2+x,1/2-y,z
1/2-x,1/2+y,-z
-x,-y,-z

loop_
_atom_site_label
_atom_site_fract_x
_atom_site_fract_y
_atom_site_fract_z
Pb1 0.20400 0.08800 0.25000
Cl1 0.46900 -0.18500 0.25000
O1 -0.16900 0.12500 0.25000

loop_
_cod_related_entry_id
_cod_related_entry_database
_cod_related_entry_code
1 AMCSD 0017980
